data_4064760
loop_
_publ_author_name
'Liu, Jing-Yu'
'Liu, San-Rong'
'Li, Bai-Xiang'
'Li, Yan-Guo'
'Li, Yue-Sheng'

_publ_section_title
;
 Synthesis and Characterization of Novel Half-Metallocene-Type Group IV
 Complexes Containing Phosphine Oxide--Phenolate Chelating Ligands and
 Their Application to Ethylene Polymerization
;
_journal_issue 15
_journal_name_full Organometallics
_journal_page_first 4052
_journal_paper_doi 10.1021/om200317x
_journal_volume 30
_journal_year 2011
_chemical_formula_moiety 'C31 H35 Cl2 O2 P Ti, C7 H8'
_chemical_formula_sum 'C38 H43 Cl2 O2 P Ti'
_chemical_formula_weight 681.49
_chemical_name_systematic
; 
 ? 
;
_space_group_IT_number 2
_symmetry_cell_setting triclinic
_symmetry_space_group_name_Hall '-P 1'
_symmetry_space_group_name_H-M 'P -1'
_atom_sites_solution_hydrogens geom
_atom_sites_solution_primary direct
_atom_sites_solution_secondary difmap
_audit_creation_method SHELXL-97
_cell_angle_alpha 66.943(1)
_cell_angle_beta 87.971(1)
_cell_angle_gamma 73.780(1)
_cell_formula_units_Z 4
_cell_length_a 10.5395(8)
_cell_length_b 18.0015(14)
_cell_length_c 21.3304(16)
_cell_measurement_reflns_used 6284
_cell_measurement_temperature 296(2)
_cell_measurement_theta_max 26.10
_cell_measurement_theta_min 2.57
_cell_volume 3562.9(5)
_computing_cell_refinement 'Bruker SMART'
_computing_data_collection 'Bruker SMART'
_computing_data_reduction 'Bruker SAINT'
_computing_molecular_graphics 'Bruker SHELXTL'
_computing_publication_material 'Bruker SHELXTL'
_computing_structure_refinement 'SHELXL-97 (Sheldrick, 1997)'
_computing_structure_solution 'SHELXS-97 (Sheldrick, 1990)'
_diffrn_ambient_temperature 296(2)
_diffrn_measured_fraction_theta_full 0.962
_diffrn_measured_fraction_theta_max 0.962
_diffrn_measurement_device_type 'Bruker APEXII CCD'
_diffrn_measurement_method 'phi and omega scans'
_diffrn_radiation_monochromator graphite
_diffrn_radiation_source 'fine-focus sealed tube'
_diffrn_radiation_type MoK\a
_diffrn_radiation_wavelength 0.71073
_diffrn_reflns_av_R_equivalents 0.0304
_diffrn_reflns_av_sigmaI/netI 0.0835
_diffrn_reflns_limit_h_max 12
_diffrn_reflns_limit_h_min -9
_diffrn_reflns_limit_k_max 21
_diffrn_reflns_limit_k_min -20
_diffrn_reflns_limit_l_max 24
_diffrn_reflns_limit_l_min -25
_diffrn_reflns_number 16844
_diffrn_reflns_theta_full 25.35
_diffrn_reflns_theta_max 25.35
_diffrn_reflns_theta_min 1.95
_exptl_absorpt_coefficient_mu 0.466
_exptl_absorpt_correction_T_max 0.9681
_exptl_absorpt_correction_T_min 0.9084
_exptl_absorpt_correction_type multi-scan
_exptl_absorpt_process_details '(SADABS; Sheldrick, 1996)'
_exptl_crystal_colour black
_exptl_crystal_density_diffrn 1.270
_exptl_crystal_density_method 'not measured'
_exptl_crystal_description block
_exptl_crystal_F_000 1432
_exptl_crystal_size_max 0.21
_exptl_crystal_size_mid 0.14
_exptl_crystal_size_min 0.07
_refine_diff_density_max 1.352
_refine_diff_density_min -1.187
_refine_diff_density_rms 0.081
_refine_ls_extinction_method none
_refine_ls_goodness_of_fit_ref 1.035
_refine_ls_hydrogen_treatment constr
_refine_ls_matrix_type full
_refine_ls_number_parameters 724
_refine_ls_number_reflns 12563
_refine_ls_number_restraints 9
_refine_ls_restrained_S_all 1.037
_refine_ls_R_factor_all 0.1114
_refine_ls_R_factor_gt 0.0612
_refine_ls_shift/su_max 0.002
_refine_ls_shift/su_mean 0.000
_refine_ls_structure_factor_coef Fsqd
_refine_ls_weighting_details 'calc w=1/[\s^2^(Fo^2^)+(0.0948P)^2^+0.6533P] where P=(Fo^2^+2Fc^2^)/3'
_refine_ls_weighting_scheme calc
_refine_ls_wR_factor_gt 0.1529
_refine_ls_wR_factor_ref 0.1826
_reflns_number_gt 7879
_reflns_number_total 12563
_reflns_threshold_expression >2sigma(I)
_cod_data_source_file om200317x_si_002.cif
_cod_data_source_block lsr3_(2d)
_cod_depositor_comments
;
The following automatic conversions were performed:

'_symmetry_cell_setting' value 'Triclinic' changed to 'triclinic'
according to /home/saulius/struct/CIF-dictionaries/cif_core.dic
dictionary named 'cif_core.dic' version 2.4.1 from 2010-06-29.

Automatic conversion script
Id: cif_fix_values 1715 2011-07-08 13:25:40Z adriana 
;
_cod_database_code 4064760

loop_
_symmetry_equiv_pos_as_xyz
'x, y, z'
'-x, -y, -z'

loop_
_atom_site_label
_atom_site_type_symbol
_atom_site_fract_x
_atom_site_fract_y
_atom_site_fract_z
_atom_site_U_iso_or_equiv
_atom_site_adp_type
_atom_site_occupancy
_atom_site_symmetry_multiplicity
_atom_site_calc_flag
_atom_site_refinement_flags
_atom_site_disorder_assembly
_atom_site_disorder_group
Ti1 Ti 0.60668(7) 0.50029(5) 0.35912(4) 0.0212(2) Uani 1 1 d . . .
Ti2 Ti 0.53132(7) 0.10134(5) 0.33633(4) 0.0240(2) Uani 1 1 d . . .
P1 P 0.31145(10) 0.46932(7) 0.36434(5) 0.0194(3) Uani 1 1 d . . .
P2 P 0.24314(11) 0.06331(7) 0.33261(6) 0.0220(3) Uani 1 1 d . . .
Cl1 Cl 0.82290(10) 0.45998(8) 0.32347(6) 0.0332(3) Uani 1 1 d . . .
Cl2 Cl 0.69531(11) 0.39370(8) 0.46613(6) 0.0349(3) Uani 1 1 d . . .
Cl3 Cl 0.73580(11) 0.09736(9) 0.28452(7) 0.0444(3) Uani 1 1 d . A .
Cl4 Cl 0.64788(12) -0.02880(8) 0.41906(6) 0.0415(3) Uani 1 1 d . A .
O1 O 0.4363(3) 0.47046(18) 0.39604(14) 0.0218(7) Uani 1 1 d . . .
O2 O 0.5477(3) 0.48839(18) 0.28362(14) 0.0235(7) Uani 1 1 d . . .
O3 O 0.3783(3) 0.04715(18) 0.36532(14) 0.0258(7) Uani 1 1 d . A .
O4 O 0.4550(3) 0.12883(18) 0.24979(14) 0.0248(7) Uani 1 1 d . A .
C1 C 0.6832(5) 0.5983(3) 0.3841(3) 0.0390(13) Uani 1 1 d . . .
H1 H 0.7666 0.5818 0.4067 0.047 Uiso 1 1 calc R . .
C2 C 0.6564(5) 0.6305(3) 0.3131(3) 0.0433(13) Uani 1 1 d . . .
H2 H 0.7175 0.6391 0.2804 0.052 Uiso 1 1 calc R . .
C3 C 0.5194(6) 0.6471(3) 0.3010(3) 0.0451(14) Uani 1 1 d . . .
H3 H 0.4727 0.6686 0.2585 0.054 Uiso 1 1 calc R . .
C4 C 0.4662(5) 0.6259(3) 0.3635(3) 0.0466(15) Uani 1 1 d . . .
H4 H 0.3769 0.6314 0.3700 0.056 Uiso 1 1 calc R . .
C5 C 0.5679(5) 0.5948(3) 0.4154(3) 0.0392(13) Uani 1 1 d . . .
H5 H 0.5591 0.5755 0.4622 0.047 Uiso 1 1 calc R . .
C6 C 0.1717(4) 0.5581(3) 0.3561(2) 0.0242(10) Uani 1 1 d . . .
C7 C 0.1135(5) 0.6205(3) 0.2935(3) 0.0389(13) Uani 1 1 d . . .
H7 H 0.1472 0.6177 0.2534 0.047 Uiso 1 1 calc R . .
C8 C 0.0049(5) 0.6874(3) 0.2904(3) 0.0475(14) Uani 1 1 d . . .
H8 H -0.0338 0.7294 0.2483 0.057 Uiso 1 1 calc R . .
C9 C -0.0444(5) 0.6909(3) 0.3497(3) 0.0420(13) Uani 1 1 d . . .
H9 H -0.1185 0.7347 0.3477 0.050 Uiso 1 1 calc R . .
C10 C 0.0132(5) 0.6313(3) 0.4114(3) 0.0441(14) Uani 1 1 d . . .
H10 H -0.0202 0.6355 0.4512 0.053 Uiso 1 1 calc R . .
C11 C 0.1218(5) 0.5641(3) 0.4155(2) 0.0355(12) Uani 1 1 d . . .
H11 H 0.1609 0.5233 0.4580 0.043 Uiso 1 1 calc R . .
C12 C 0.2653(4) 0.3794(3) 0.4204(2) 0.0202(9) Uani 1 1 d . . .
C13 C 0.1372(4) 0.3733(3) 0.4144(2) 0.0252(10) Uani 1 1 d . . .
H13 H 0.0753 0.4165 0.3804 0.030 Uiso 1 1 calc R . .
C14 C 0.1024(4) 0.3046(3) 0.4580(2) 0.0297(11) Uani 1 1 d . . .
H14 H 0.0176 0.3004 0.4531 0.036 Uiso 1 1 calc R . .
C15 C 0.1943(5) 0.2404(3) 0.5100(2) 0.0330(11) Uani 1 1 d . . .
H15 H 0.1706 0.1936 0.5399 0.040 Uiso 1 1 calc R . .
C16 C 0.3194(5) 0.2465(3) 0.5168(2) 0.0311(11) Uani 1 1 d . . .
H16 H 0.3800 0.2040 0.5519 0.037 Uiso 1 1 calc R . .
C17 C 0.3566(4) 0.3159(3) 0.4715(2) 0.0249(10) Uani 1 1 d . . .
H17 H 0.4421 0.3193 0.4758 0.030 Uiso 1 1 calc R . .
C18 C 0.3325(4) 0.4695(3) 0.2811(2) 0.0198(9) Uani 1 1 d . . .
C19 C 0.4479(4) 0.4826(3) 0.2494(2) 0.0207(9) Uani 1 1 d . . .
C20 C 0.4608(4) 0.4870(3) 0.1817(2) 0.0231(10) Uani 1 1 d . . .
C21 C 0.3545(4) 0.4793(3) 0.1501(2) 0.0250(10) Uani 1 1 d . . .
H21 H 0.3611 0.4833 0.1054 0.030 Uiso 1 1 calc R . .
C22 C 0.2393(4) 0.4662(3) 0.1803(2) 0.0224(10) Uani 1 1 d . . .
C23 C 0.2304(4) 0.4620(3) 0.2465(2) 0.0230(10) Uani 1 1 d . . .
H23 H 0.1544 0.4541 0.2683 0.028 Uiso 1 1 calc R . .
C24 C 0.5875(4) 0.4978(3) 0.1466(2) 0.0299(11) Uani 1 1 d . . .
C25 C 0.6176(5) 0.5767(3) 0.1455(2) 0.0360(12) Uani 1 1 d . . .
H25A H 0.5404 0.6244 0.1268 0.043 Uiso 1 1 calc R . .
H25B H 0.6898 0.5867 0.1178 0.043 Uiso 1 1 calc R . .
H25C H 0.6413 0.5685 0.1913 0.043 Uiso 1 1 calc R . .
C26 C 0.5746(5) 0.5066(4) 0.0725(2) 0.0430(14) Uani 1 1 d . . .
H26A H 0.5627 0.4559 0.0720 0.052 Uiso 1 1 calc R . .
H26B H 0.6535 0.5160 0.0510 0.052 Uiso 1 1 calc R . .
H26C H 0.4995 0.5535 0.0481 0.052 Uiso 1 1 calc R . .
C27 C 0.7018(4) 0.4186(3) 0.1851(2) 0.0356(12) Uani 1 1 d . . .
H27A H 0.7105 0.4108 0.2321 0.043 Uiso 1 1 calc R . .
H27B H 0.7828 0.4250 0.1646 0.043 Uiso 1 1 calc R . .
H27C H 0.6837 0.3704 0.1826 0.043 Uiso 1 1 calc R . .
C28 C 0.1245(4) 0.4587(3) 0.1438(2) 0.0265(10) Uani 1 1 d . . .
C29 C 0.1524(5) 0.4634(4) 0.0719(2) 0.0408(13) Uani 1 1 d . . .
H29A H 0.1695 0.5161 0.0451 0.049 Uiso 1 1 calc R . .
H29B H 0.0769 0.4594 0.0509 0.049 Uiso 1 1 calc R . .
H29C H 0.2284 0.4177 0.0743 0.049 Uiso 1 1 calc R . .
C30 C 0.0993(5) 0.3731(3) 0.1850(2) 0.0378(12) Uani 1 1 d . . .
H30A H 0.1789 0.3285 0.1903 0.045 Uiso 1 1 calc R . .
H30B H 0.0299 0.3669 0.1612 0.045 Uiso 1 1 calc R . .
H30C H 0.0733 0.3705 0.2293 0.045 Uiso 1 1 calc R . .
C31 C 0.0004(4) 0.5297(3) 0.1387(2) 0.0374(12) Uani 1 1 d . . .
H31A H -0.0251 0.5233 0.1837 0.045 Uiso 1 1 calc R . .
H31B H -0.0702 0.5277 0.1128 0.045 Uiso 1 1 calc R . .
H31C H 0.0186 0.5830 0.1163 0.045 Uiso 1 1 calc R . .
C32 C 0.6008(6) 0.1631(4) 0.4027(4) 0.0262(10) Uani 0.50 1 d PG A 1
H32 H 0.6814 0.1370 0.4291 0.031 Uiso 0.50 1 calc PR A 1
C33 C 0.5798(6) 0.2239(4) 0.3342(4) 0.0262(10) Uani 0.50 1 d PG A 1
H33 H 0.6443 0.2446 0.3079 0.031 Uiso 0.50 1 calc PR A 1
C34 C 0.4431(7) 0.2477(4) 0.3128(3) 0.0262(10) Uani 0.50 1 d PG A 1
H34 H 0.4023 0.2866 0.2701 0.031 Uiso 0.50 1 calc PR A 1
C35 C 0.3795(4) 0.2016(5) 0.3681(4) 0.0262(10) Uani 0.50 1 d PG A 1
H35 H 0.2899 0.2050 0.3680 0.031 Uiso 0.50 1 calc PR A 1
C36 C 0.4770(8) 0.1493(4) 0.4236(3) 0.0262(10) Uani 0.50 1 d PG A 1
H36 H 0.4624 0.1125 0.4663 0.031 Uiso 0.50 1 calc PR A 1
C32' C 0.5966(5) 0.1984(6) 0.3695(5) 0.0380(13) Uani 0.50 1 d PG A 2
H32' H 0.6843 0.1995 0.3682 0.046 Uiso 0.50 1 calc PR A 2
C33' C 0.4952(9) 0.2465(4) 0.3153(3) 0.0380(13) Uani 0.50 1 d PG A 2
H33' H 0.5049 0.2846 0.2722 0.046 Uiso 0.50 1 calc PR A 2
C34' C 0.3764(6) 0.2261(5) 0.3384(4) 0.0380(13) Uani 0.50 1 d PG A 2
H34' H 0.2946 0.2486 0.3130 0.046 Uiso 0.50 1 calc PR A 2
C35' C 0.4043(8) 0.1655(5) 0.4069(4) 0.0380(13) Uani 0.50 1 d PG A 2
H35' H 0.3440 0.1412 0.4343 0.046 Uiso 0.50 1 calc PR A 2
C36' C 0.5404(9) 0.1483(4) 0.4262(3) 0.0380(13) Uani 0.50 1 d PG A 2
H36' H 0.5849 0.1109 0.4684 0.046 Uiso 0.50 1 calc PR A 2
C37 C 0.1120(4) 0.1172(3) 0.3690(2) 0.0246(10) Uani 1 1 d . A .
C38 C 0.0209(4) 0.1948(3) 0.3316(2) 0.0284(10) Uani 1 1 d . . .
H38 H 0.0272 0.2220 0.2850 0.034 Uiso 1 1 calc R A .
C39 C -0.0784(5) 0.2315(3) 0.3632(3) 0.0390(13) Uani 1 1 d . A .
H39 H -0.1389 0.2833 0.3379 0.047 Uiso 1 1 calc R . .
C40 C -0.0881(5) 0.1915(4) 0.4324(3) 0.0436(14) Uani 1 1 d . . .
H40 H -0.1559 0.2157 0.4536 0.052 Uiso 1 1 calc R A .
C41 C 0.0035(5) 0.1150(3) 0.4700(3) 0.0410(13) Uani 1 1 d . A .
H41 H -0.0019 0.0885 0.5168 0.049 Uiso 1 1 calc R . .
C42 C 0.1024(5) 0.0782(3) 0.4384(2) 0.0350(12) Uani 1 1 d . . .
H42 H 0.1633 0.0267 0.4640 0.042 Uiso 1 1 calc R A .
C43 C 0.2147(4) -0.0367(3) 0.3516(2) 0.0232(10) Uani 1 1 d . A .
C44 C 0.0911(4) -0.0449(3) 0.3422(2) 0.0301(11) Uani 1 1 d . . .
H44 H 0.0186 0.0030 0.3251 0.036 Uiso 1 1 calc R A .
C45 C 0.0737(5) -0.1233(3) 0.3578(2) 0.0367(12) Uani 1 1 d . A .
H45 H -0.0096 -0.1281 0.3505 0.044 Uiso 1 1 calc R . .
C46 C 0.1806(5) -0.1944(3) 0.3844(3) 0.0416(13) Uani 1 1 d . . .
H46 H 0.1695 -0.2473 0.3951 0.050 Uiso 1 1 calc R A .
C47 C 0.3032(5) -0.1871(3) 0.3951(3) 0.0419(13) Uani 1 1 d . A .
H47 H 0.3745 -0.2355 0.4137 0.050 Uiso 1 1 calc R . .
C48 C 0.3224(5) -0.1092(3) 0.3788(2) 0.0332(11) Uani 1 1 d . . .
H48 H 0.4062 -0.1050 0.3858 0.040 Uiso 1 1 calc R A .
C49 C 0.2339(4) 0.1209(3) 0.2426(2) 0.0224(10) Uani 1 1 d . A .
C50 C 0.3435(4) 0.1451(3) 0.2118(2) 0.0234(10) Uani 1 1 d . . .
C51 C 0.3389(4) 0.1851(3) 0.1402(2) 0.0281(11) Uani 1 1 d . A .
C52 C 0.2214(4) 0.2019(3) 0.1028(2) 0.0298(11) Uani 1 1 d . . .
H52 H 0.2168 0.2295 0.0555 0.036 Uiso 1 1 calc R A .
C53 C 0.1099(4) 0.1797(3) 0.1321(2) 0.0281(11) Uani 1 1 d . A .
C54 C 0.1186(4) 0.1380(3) 0.2020(2) 0.0273(10) Uani 1 1 d . . .
H54 H 0.0469 0.1207 0.2228 0.033 Uiso 1 1 calc R A .
C55 C 0.4605(4) 0.2076(3) 0.1042(2) 0.0359(12) Uani 1 1 d . . .
C56 C 0.5051(5) 0.2663(3) 0.1285(3) 0.0457(14) Uani 1 1 d . A .
H56A H 0.4311 0.3143 0.1235 0.055 Uiso 1 1 calc R . .
H56B H 0.5738 0.2849 0.1016 0.055 Uiso 1 1 calc R . .
H56C H 0.5383 0.2367 0.1757 0.055 Uiso 1 1 calc R . .
C57 C 0.4298(5) 0.2514(4) 0.0260(2) 0.0557(17) Uani 1 1 d . A .
H57A H 0.4078 0.2138 0.0094 0.067 Uiso 1 1 calc R . .
H57B H 0.5061 0.2664 0.0051 0.067 Uiso 1 1 calc R . .
H57C H 0.3563 0.3014 0.0149 0.067 Uiso 1 1 calc R . .
C58 C 0.5727(5) 0.1244(3) 0.1196(3) 0.0470(15) Uani 1 1 d . A .
H58A H 0.5980 0.0970 0.1679 0.056 Uiso 1 1 calc R . .
H58B H 0.6480 0.1367 0.0955 0.056 Uiso 1 1 calc R . .
H58C H 0.5419 0.0879 0.1050 0.056 Uiso 1 1 calc R . .
C59 C -0.0163(6) 0.2010(5) 0.0874(3) 0.0677(14) Uani 1 1 d . . .
C60 C -0.0070(6) 0.2465(5) 0.0134(3) 0.0677(14) Uani 1 1 d . A .
H60A H -0.0891 0.2575 -0.0114 0.081 Uiso 1 1 calc R . .
H60B H 0.0638 0.2126 -0.0019 0.081 Uiso 1 1 calc R . .
H60C H 0.0102 0.2989 0.0056 0.081 Uiso 1 1 calc R . .
C61 C -0.0488(8) 0.1197(5) 0.0981(4) 0.103(3) Uani 1 1 d . A .
H61A H -0.1277 0.1327 0.0700 0.124 Uiso 1 1 calc R . .
H61B H -0.0627 0.0918 0.1453 0.124 Uiso 1 1 calc R . .
H61C H 0.0236 0.0834 0.0857 0.124 Uiso 1 1 calc R . .
C62 C -0.1294(6) 0.2558(6) 0.1079(4) 0.100(3) Uani 1 1 d . A .
H62A H -0.1089 0.3064 0.1031 0.119 Uiso 1 1 calc R . .
H62B H -0.1439 0.2261 0.1547 0.119 Uiso 1 1 calc R . .
H62C H -0.2079 0.2701 0.0792 0.119 Uiso 1 1 calc R . .
C63 C 0.6893(4) 0.8796(3) 0.2185(2) 0.071(2) Uani 1 1 d GD . .
C64 C 0.7918(5) 0.9167(3) 0.2072(3) 0.081(2) Uani 1 1 d GD . .
H64 H 0.8053 0.9442 0.2342 0.098 Uiso 1 1 calc R . .
C65 C 0.8743(4) 0.9127(3) 0.1556(3) 0.113(4) Uani 1 1 d G . .
H65 H 0.9429 0.9375 0.1480 0.135 Uiso 1 1 calc R . .
C66 C 0.8542(5) 0.8715(4) 0.1153(2) 0.106(3) Uani 1 1 d G . .
H66 H 0.9093 0.8689 0.0807 0.127 Uiso 1 1 calc R . .
C67 C 0.7516(6) 0.8344(3) 0.1266(2) 0.102(3) Uani 1 1 d G . .
H67 H 0.7382 0.8069 0.0996 0.122 Uiso 1 1 calc R . .
C68 C 0.6692(4) 0.8384(3) 0.1782(3) 0.070(2) Uani 1 1 d GD . .
H68 H 0.6006 0.8136 0.1858 0.085 Uiso 1 1 calc R . .
C69 C 0.6037(7) 0.8838(5) 0.2726(3) 0.108(3) Uani 1 1 d D . .
H69A H 0.6543 0.8813 0.3103 0.130 Uiso 1 1 calc R . .
H69B H 0.5669 0.8371 0.2877 0.130 Uiso 1 1 calc R . .
H69C H 0.5333 0.9356 0.2556 0.130 Uiso 1 1 calc R . .
C70 C 0.3272(5) 0.9409(4) 0.0808(3) 0.1183(17) Uani 1 1 d GD . .
H70 H 0.3571 0.9792 0.0442 0.142 Uiso 0.60 1 calc PR B 2
C71 C 0.3065(5) 0.8706(4) 0.0754(2) 0.1183(17) Uani 1 1 d GD D .
H71 H 0.3224 0.8619 0.0354 0.142 Uiso 1 1 calc R . .
C72 C 0.2618(5) 0.8134(4) 0.1301(3) 0.1183(17) Uani 1 1 d GD D .
H72 H 0.2479 0.7663 0.1265 0.142 Uiso 0.40 1 calc PR C 1
C73 C 0.2380(5) 0.8264(4) 0.1900(2) 0.1183(17) Uani 1 1 d GD D .
H73 H 0.2081 0.7881 0.2265 0.142 Uiso 1 1 calc R . .
C74 C 0.2588(5) 0.8968(4) 0.1953(2) 0.1183(17) Uani 1 1 d G D .
H74 H 0.2428 0.9055 0.2354 0.142 Uiso 1 1 calc R . .
C75 C 0.3034(5) 0.9540(4) 0.1407(3) 0.1183(17) Uani 1 1 d GD D .
H75 H 0.3173 1.0011 0.1442 0.142 Uiso 1 1 calc R . .
C76 C 0.392(3) 0.9954(14) 0.0276(9) 0.192(14) Uiso 0.40 1 d PD D 1
H76A H 0.4788 0.9630 0.0241 0.231 Uiso 0.40 1 d P E 1
H76B H 0.4081 1.0388 0.0439 0.231 Uiso 0.40 1 d P F 1
H76C H 0.3410 1.0244 -0.0131 0.231 Uiso 0.40 1 d P G 1
C76' C 0.242(2) 0.7387(10) 0.1257(8) 0.211(11) Uiso 0.60 1 d PD D 2
H76D H 0.2918 0.6927 0.1613 0.253 Uiso 0.60 1 d P H 2
H76E H 0.2805 0.7389 0.0814 0.253 Uiso 0.60 1 d P I 2
H76F H 0.1529 0.7465 0.1213 0.253 Uiso 0.60 1 d P J 2

loop_
_atom_site_aniso_label
_atom_site_aniso_U_11
_atom_site_aniso_U_22
_atom_site_aniso_U_33
_atom_site_aniso_U_23
_atom_site_aniso_U_13
_atom_site_aniso_U_12
Ti1 0.0166(4) 0.0240(5) 0.0237(4) -0.0103(4) -0.0004(3) -0.0052(3)
Ti2 0.0193(4) 0.0238(5) 0.0265(4) -0.0091(4) -0.0004(3) -0.0034(3)
P1 0.0154(5) 0.0234(6) 0.0194(6) -0.0092(5) 0.0017(4) -0.0044(4)
P2 0.0211(6) 0.0213(6) 0.0212(6) -0.0064(5) 0.0021(4) -0.0054(5)
Cl1 0.0170(5) 0.0444(8) 0.0382(7) -0.0187(6) 0.0005(5) -0.0051(5)
Cl2 0.0276(6) 0.0370(7) 0.0289(6) -0.0043(5) -0.0048(5) -0.0046(5)
Cl3 0.0212(6) 0.0647(9) 0.0417(7) -0.0179(7) 0.0041(5) -0.0091(6)
Cl4 0.0353(7) 0.0313(7) 0.0416(7) -0.0030(6) -0.0103(5) -0.0001(5)
O1 0.0184(15) 0.0286(17) 0.0214(16) -0.0123(14) 0.0012(12) -0.0077(12)
O2 0.0161(14) 0.0336(18) 0.0236(16) -0.0137(14) 0.0040(12) -0.0084(12)
O3 0.0255(16) 0.0278(18) 0.0220(16) -0.0061(14) 0.0007(12) -0.0101(13)
O4 0.0175(15) 0.0297(18) 0.0248(16) -0.0085(14) 0.0011(12) -0.0064(12)
C1 0.036(3) 0.032(3) 0.057(4) -0.021(3) -0.006(2) -0.017(2)
C2 0.052(3) 0.029(3) 0.050(3) -0.012(3) 0.016(3) -0.018(2)
C3 0.058(4) 0.020(3) 0.045(3) -0.008(3) -0.017(3) 0.003(2)
C4 0.032(3) 0.028(3) 0.090(5) -0.035(3) 0.010(3) -0.007(2)
C5 0.051(3) 0.040(3) 0.046(3) -0.030(3) 0.015(3) -0.024(3)
C6 0.021(2) 0.023(3) 0.028(2) -0.010(2) 0.0017(18) -0.0060(18)
C7 0.038(3) 0.032(3) 0.034(3) -0.007(2) 0.001(2) -0.001(2)
C8 0.042(3) 0.030(3) 0.055(4) -0.014(3) -0.006(3) 0.007(2)
C9 0.028(3) 0.034(3) 0.067(4) -0.026(3) 0.008(3) -0.005(2)
C10 0.048(3) 0.042(3) 0.053(4) -0.035(3) 0.017(3) -0.008(3)
C11 0.034(3) 0.040(3) 0.031(3) -0.018(2) 0.004(2) -0.005(2)
C12 0.022(2) 0.020(2) 0.020(2) -0.0116(19) 0.0050(17) -0.0038(17)
C13 0.023(2) 0.032(3) 0.022(2) -0.011(2) 0.0007(18) -0.0095(19)
C14 0.023(2) 0.034(3) 0.038(3) -0.017(2) 0.009(2) -0.012(2)
C15 0.040(3) 0.027(3) 0.033(3) -0.012(2) 0.013(2) -0.012(2)
C16 0.037(3) 0.023(3) 0.028(3) -0.008(2) 0.000(2) -0.005(2)
C17 0.019(2) 0.029(3) 0.028(2) -0.015(2) -0.0001(18) -0.0046(18)
C18 0.015(2) 0.024(2) 0.019(2) -0.0080(19) 0.0016(16) -0.0033(17)
C19 0.015(2) 0.021(2) 0.023(2) -0.0069(19) -0.0012(17) -0.0020(17)
C20 0.018(2) 0.026(3) 0.023(2) -0.008(2) 0.0015(17) -0.0046(18)
C21 0.024(2) 0.031(3) 0.018(2) -0.007(2) 0.0021(18) -0.0075(19)
C22 0.016(2) 0.024(2) 0.022(2) -0.005(2) 0.0023(17) -0.0059(17)
C23 0.015(2) 0.029(3) 0.025(2) -0.011(2) 0.0034(17) -0.0059(17)
C24 0.024(2) 0.046(3) 0.023(2) -0.014(2) 0.0080(19) -0.016(2)
C25 0.028(3) 0.048(3) 0.030(3) -0.009(2) 0.006(2) -0.017(2)
C26 0.036(3) 0.075(4) 0.033(3) -0.030(3) 0.017(2) -0.030(3)
C27 0.021(2) 0.047(3) 0.044(3) -0.024(3) 0.013(2) -0.010(2)
C28 0.019(2) 0.037(3) 0.021(2) -0.011(2) -0.0008(18) -0.0053(19)
C29 0.031(3) 0.071(4) 0.027(3) -0.023(3) -0.002(2) -0.017(2)
C30 0.034(3) 0.046(3) 0.040(3) -0.018(3) -0.002(2) -0.019(2)
C31 0.024(2) 0.045(3) 0.035(3) -0.011(3) -0.006(2) -0.004(2)
C32 0.028(2) 0.020(2) 0.029(2) -0.006(2) 0.0007(19) -0.0109(18)
C33 0.028(2) 0.020(2) 0.029(2) -0.006(2) 0.0007(19) -0.0109(18)
C34 0.028(2) 0.020(2) 0.029(2) -0.006(2) 0.0007(19) -0.0109(18)
C35 0.028(2) 0.020(2) 0.029(2) -0.006(2) 0.0007(19) -0.0109(18)
C36 0.028(2) 0.020(2) 0.029(2) -0.006(2) 0.0007(19) -0.0109(18)
C32' 0.040(3) 0.035(3) 0.044(3) -0.023(2) 0.003(2) -0.005(2)
C33' 0.040(3) 0.035(3) 0.044(3) -0.023(2) 0.003(2) -0.005(2)
C34' 0.040(3) 0.035(3) 0.044(3) -0.023(2) 0.003(2) -0.005(2)
C35' 0.040(3) 0.035(3) 0.044(3) -0.023(2) 0.003(2) -0.005(2)
C36' 0.040(3) 0.035(3) 0.044(3) -0.023(2) 0.003(2) -0.005(2)
C37 0.023(2) 0.024(3) 0.027(2) -0.010(2) 0.0040(19) -0.0077(18)
C38 0.031(2) 0.024(3) 0.028(3) -0.008(2) 0.002(2) -0.009(2)
C39 0.026(3) 0.038(3) 0.059(4) -0.029(3) 0.002(2) -0.004(2)
C40 0.033(3) 0.060(4) 0.068(4) -0.050(3) 0.020(3) -0.025(3)
C41 0.052(3) 0.042(3) 0.038(3) -0.020(3) 0.021(3) -0.022(3)
C42 0.046(3) 0.031(3) 0.027(3) -0.013(2) 0.012(2) -0.010(2)
C43 0.024(2) 0.022(2) 0.021(2) -0.008(2) 0.0013(18) -0.0030(18)
C44 0.029(2) 0.030(3) 0.030(3) -0.009(2) 0.004(2) -0.010(2)
C45 0.038(3) 0.039(3) 0.034(3) -0.011(2) 0.001(2) -0.018(2)
C46 0.061(4) 0.020(3) 0.040(3) -0.006(2) -0.007(3) -0.014(2)
C47 0.043(3) 0.022(3) 0.054(4) -0.014(3) -0.012(3) 0.001(2)
C48 0.032(3) 0.030(3) 0.034(3) -0.011(2) -0.006(2) -0.004(2)
C49 0.020(2) 0.023(2) 0.022(2) -0.009(2) -0.0001(17) -0.0041(18)
C50 0.017(2) 0.022(3) 0.029(2) -0.011(2) -0.0006(18) -0.0011(17)
C51 0.023(2) 0.035(3) 0.022(2) -0.009(2) 0.0062(18) -0.006(2)
C52 0.024(2) 0.036(3) 0.020(2) -0.002(2) 0.0034(18) -0.007(2)
C53 0.023(2) 0.035(3) 0.026(3) -0.012(2) 0.0034(19) -0.0086(19)
C54 0.023(2) 0.032(3) 0.028(3) -0.013(2) 0.0058(19) -0.0096(19)
C55 0.021(2) 0.051(3) 0.026(3) -0.008(2) 0.0057(19) -0.006(2)
C56 0.031(3) 0.050(4) 0.046(3) -0.006(3) 0.007(2) -0.017(2)
C57 0.030(3) 0.088(5) 0.026(3) 0.000(3) 0.011(2) -0.018(3)
C58 0.028(3) 0.061(4) 0.041(3) -0.018(3) 0.015(2) -0.001(2)
C59 0.039(2) 0.116(4) 0.040(2) -0.015(3) -0.0022(19) -0.033(3)
C60 0.039(2) 0.116(4) 0.040(2) -0.015(3) -0.0022(19) -0.033(3)
C61 0.084(6) 0.087(6) 0.135(8) -0.030(6) -0.053(5) -0.031(5)
C62 0.036(4) 0.144(8) 0.118(7) -0.076(6) -0.028(4) 0.014(4)
C63 0.060(4) 0.053(4) 0.065(5) -0.012(4) -0.013(3) 0.021(3)
C64 0.059(5) 0.042(4) 0.120(7) -0.020(4) -0.030(4) 0.007(3)
C65 0.079(6) 0.048(5) 0.166(10) -0.005(6) -0.002(6) -0.002(4)
C66 0.097(7) 0.084(7) 0.110(7) -0.019(6) 0.026(6) -0.015(5)
C67 0.104(7) 0.103(7) 0.073(6) -0.027(5) -0.004(5) 0.000(6)
C68 0.079(5) 0.059(5) 0.068(5) -0.024(4) -0.015(4) -0.011(4)
C69 0.119(7) 0.104(7) 0.070(5) -0.035(5) 0.006(5) 0.016(5)
C70 0.066(2) 0.164(5) 0.097(3) -0.051(3) -0.002(2) 0.009(3)
C71 0.066(2) 0.164(5) 0.097(3) -0.051(3) -0.002(2) 0.009(3)
C72 0.066(2) 0.164(5) 0.097(3) -0.051(3) -0.002(2) 0.009(3)
C73 0.066(2) 0.164(5) 0.097(3) -0.051(3) -0.002(2) 0.009(3)
C74 0.066(2) 0.164(5) 0.097(3) -0.051(3) -0.002(2) 0.009(3)
C75 0.066(2) 0.164(5) 0.097(3) -0.051(3) -0.002(2) 0.009(3)

loop_
_atom_type_symbol
_atom_type_description
_atom_type_scat_dispersion_real
_atom_type_scat_dispersion_imag
_atom_type_scat_source
C C 0.0033 0.0016 'International Tables Vol C Tables 4.2.6.8 and 6.1.1.4'
H H 0.0000 0.0000 'International Tables Vol C Tables 4.2.6.8 and 6.1.1.4'
O O 0.0106 0.0060 'International Tables Vol C Tables 4.2.6.8 and 6.1.1.4'
P P 0.1023 0.0942 'International Tables Vol C Tables 4.2.6.8 and 6.1.1.4'
Cl Cl 0.1484 0.1585 'International Tables Vol C Tables 4.2.6.8 and 6.1.1.4'
Ti Ti 0.2776 0.4457 'International Tables Vol C Tables 4.2.6.8 and 6.1.1.4'

loop_
_geom_angle_atom_site_label_1
_geom_angle_atom_site_label_2
_geom_angle_atom_site_label_3
_geom_angle
O2 Ti1 O1 82.15(11)
O2 Ti1 Cl2 127.64(10)
O1 Ti1 Cl2 80.67(8)
O2 Ti1 C3 88.49(16)
O1 Ti1 C3 99.54(17)
Cl2 Ti1 C3 143.06(14)
O2 Ti1 C2 104.40(17)
O1 Ti1 C2 131.46(15)
Cl2 Ti1 C2 123.78(15)
C3 Ti1 C2 34.61(18)
O2 Ti1 C4 108.20(17)
O1 Ti1 C4 75.31(16)
Cl2 Ti1 C4 114.42(16)
C3 Ti1 C4 34.03(18)
C2 Ti1 C4 56.75(18)
O2 Ti1 C1 138.85(16)
O1 Ti1 C1 121.67(15)
Cl2 Ti1 C1 91.31(13)
C3 Ti1 C1 56.85(19)
C2 Ti1 C1 34.45(17)
C4 Ti1 C1 55.96(18)
O2 Ti1 Cl1 85.30(9)
O1 Ti1 Cl1 149.52(9)
Cl2 Ti1 Cl1 85.31(5)
C3 Ti1 Cl1 107.79(15)
C2 Ti1 Cl1 78.60(13)
C4 Ti1 Cl1 135.14(14)
C1 Ti1 Cl1 85.38(13)
O2 Ti1 C5 142.17(16)
O1 Ti1 C5 88.17(15)
Cl2 Ti1 C5 86.08(14)
C3 Ti1 C5 57.12(19)
C2 Ti1 C5 57.05(18)
C4 Ti1 C5 34.20(18)
C1 Ti1 C5 33.51(17)
Cl1 Ti1 C5 117.83(13)
O4 Ti2 O3 81.31(12)
O4 Ti2 C33' 91.9(2)
O3 Ti2 C33' 119.9(2)
O4 Ti2 Cl4 130.31(10)
O3 Ti2 Cl4 80.42(9)
C33' Ti2 Cl4 136.9(2)
O4 Ti2 C32' 124.0(2)
O3 Ti2 C32' 130.77(19)
C33' Ti2 C32' 34.59(10)
Cl4 Ti2 C32' 102.6(2)
O4 Ti2 C34' 88.65(18)
O3 Ti2 C34' 85.5(2)
C33' Ti2 C34' 34.53(10)
Cl4 Ti2 C34' 135.0(2)
C32' Ti2 C34' 57.42(12)
O4 Ti2 C35 100.3(2)
O3 Ti2 C35 78.54(16)
C33' Ti2 C35 43.93(18)
Cl4 Ti2 C35 120.4(2)
C32' Ti2 C35 57.28(18)
C34' Ti2 C35 14.75(18)
O4 Ti2 C36 135.5(2)
O3 Ti2 C36 85.50(19)
C33' Ti2 C36 59.10(18)
Cl4 Ti2 C36 88.26(16)
C32' Ti2 C36 46.10(18)
C34' Ti2 C36 47.93(17)
C35 Ti2 C36 35.25(9)
O4 Ti2 Cl3 85.95(9)
O3 Ti2 Cl3 146.99(10)
C33' Ti2 Cl3 90.69(19)
Cl4 Ti2 Cl3 85.02(5)
C32' Ti2 Cl3 81.27(16)
C34' Ti2 Cl3 124.7(2)
C35 Ti2 Cl3 133.95(15)
C36 Ti2 Cl3 123.7(2)
O4 Ti2 C36' 145.54(17)
O3 Ti2 C36' 99.7(3)
C33' Ti2 C36' 57.44(12)
Cl4 Ti2 C36' 83.19(14)
C32' Ti2 C36' 34.56(10)
C34' Ti2 C36' 57.36(11)
C35 Ti2 C36' 47.36(17)
C36 Ti2 C36' 16.16(17)
Cl3 Ti2 C36' 107.8(2)
O4 Ti2 C34 85.74(16)
O3 Ti2 C34 107.4(2)
C33' Ti2 C34 13.16(19)
Cl4 Ti2 C34 143.90(14)
C32' Ti2 C34 45.20(18)
C34' Ti2 C34 22.91(19)
C35 Ti2 C34 34.86(9)
C36 Ti2 C34 58.26(12)
Cl3 Ti2 C34 101.81(18)
C36' Ti2 C34 60.88(19)
O4 Ti2 C32 141.25(19)
O3 Ti2 C32 119.9(2)
C33' Ti2 C32 49.80(19)
Cl4 Ti2 C32 87.17(15)
C32' Ti2 C32 17.81(19)
C34' Ti2 C32 63.67(19)
C35 Ti2 C32 58.43(12)
C36 Ti2 C32 35.26(9)
Cl3 Ti2 C32 88.50(19)
C36' Ti2 C32 20.21(18)
C34 Ti2 C32 58.01(11)
O1 P1 C18 111.78(17)
O1 P1 C12 108.13(18)
C18 P1 C12 111.7(2)
O1 P1 C6 113.14(19)
C18 P1 C6 106.92(19)
C12 P1 C6 105.02(19)
O3 P2 C49 110.84(18)
O3 P2 C43 108.02(18)
C49 P2 C43 110.5(2)
O3 P2 C37 112.36(19)
C49 P2 C37 110.13(19)
C43 P2 C37 104.9(2)
P1 O1 Ti1 134.83(17)
C19 O2 Ti1 148.4(3)
P2 O3 Ti2 134.44(18)
C50 O4 Ti2 146.4(3)
C5 C1 C2 109.7(5)
C5 C1 Ti1 73.8(3)
C2 C1 Ti1 72.5(3)
C5 C1 H1 125.1
C2 C1 H1 125.1
Ti1 C1 H1 120.2
C1 C2 C3 106.6(5)
C1 C2 Ti1 73.0(3)
C3 C2 Ti1 72.3(3)
C1 C2 H2 126.7
C3 C2 H2 126.7
Ti1 C2 H2 119.9
C4 C3 C2 107.7(5)
C4 C3 Ti1 73.6(3)
C2 C3 Ti1 73.1(3)
C4 C3 H3 126.1
C2 C3 H3 126.1
Ti1 C3 H3 119.0
C3 C4 C5 109.2(5)
C3 C4 Ti1 72.4(3)
C5 C4 Ti1 73.6(3)
C3 C4 H4 125.4
C5 C4 H4 125.4
Ti1 C4 H4 120.4
C1 C5 C4 106.8(5)
C1 C5 Ti1 72.7(3)
C4 C5 Ti1 72.2(3)
C1 C5 H5 126.6
C4 C5 H5 126.6
Ti1 C5 H5 120.4
C11 C6 C7 119.0(4)
C11 C6 P1 117.9(3)
C7 C6 P1 123.0(3)
C6 C7 C8 120.5(5)
C6 C7 H7 119.8
C8 C7 H7 119.8
C9 C8 C7 119.4(5)
C9 C8 H8 120.3
C7 C8 H8 120.3
C10 C9 C8 120.9(5)
C10 C9 H9 119.6
C8 C9 H9 119.6
C9 C10 C11 120.5(5)
C9 C10 H10 119.8
C11 C10 H10 119.8
C6 C11 C10 119.7(5)
C6 C11 H11 120.1
C10 C11 H11 120.1
C17 C12 C13 119.7(4)
C17 C12 P1 119.3(3)
C13 C12 P1 121.0(3)
C14 C13 C12 120.6(4)
C14 C13 H13 119.7
C12 C13 H13 119.7
C13 C14 C15 119.8(4)
C13 C14 H14 120.1
C15 C14 H14 120.1
C16 C15 C14 120.0(4)
C16 C15 H15 120.0
C14 C15 H15 120.0
C15 C16 C17 120.5(4)
C15 C16 H16 119.7
C17 C16 H16 119.7
C12 C17 C16 119.4(4)
C12 C17 H17 120.3
C16 C17 H17 120.3
C23 C18 C19 120.7(4)
C23 C18 P1 119.4(3)
C19 C18 P1 119.8(3)
O2 C19 C18 120.5(4)
O2 C19 C20 120.1(4)
C18 C19 C20 119.4(4)
C21 C20 C19 116.7(4)
C21 C20 C24 122.5(4)
C19 C20 C24 120.8(4)
C22 C21 C20 125.1(4)
C22 C21 H21 117.4
C20 C21 H21 117.4
C23 C22 C21 116.4(4)
C23 C22 C28 120.0(4)
C21 C22 C28 123.6(4)
C22 C23 C18 121.6(4)
C22 C23 H23 119.2
C18 C23 H23 119.2
C20 C24 C25 110.8(4)
C20 C24 C27 108.4(4)
C25 C24 C27 110.8(4)
C20 C24 C26 111.2(4)
C25 C24 C26 107.9(4)
C27 C24 C26 107.8(4)
C24 C25 H25A 109.5
C24 C25 H25B 109.5
H25A C25 H25B 109.5
C24 C25 H25C 109.5
H25A C25 H25C 109.5
H25B C25 H25C 109.5
C24 C26 H26A 109.5
C24 C26 H26B 109.5
H26A C26 H26B 109.5
C24 C26 H26C 109.5
H26A C26 H26C 109.5
H26B C26 H26C 109.5
C24 C27 H27A 109.5
C24 C27 H27B 109.5
H27A C27 H27B 109.5
C24 C27 H27C 109.5
H27A C27 H27C 109.5
H27B C27 H27C 109.5
C22 C28 C31 109.3(4)
C22 C28 C30 109.1(3)
C31 C28 C30 109.6(4)
C22 C28 C29 112.7(4)
C31 C28 C29 108.4(4)
C30 C28 C29 107.7(4)
C28 C29 H29A 109.5
C28 C29 H29B 109.5
H29A C29 H29B 109.5
C28 C29 H29C 109.5
H29A C29 H29C 109.5
H29B C29 H29C 109.5
C28 C30 H30A 109.5
C28 C30 H30B 109.5
H30A C30 H30B 109.5
C28 C30 H30C 109.5
H30A C30 H30C 109.5
H30B C30 H30C 109.5
C28 C31 H31A 109.5
C28 C31 H31B 109.5
H31A C31 H31B 109.5
C28 C31 H31C 109.5
H31A C31 H31C 109.5
H31B C31 H31C 109.5
C36 C32 C33 108.0
C36 C32 Ti2 71.7(3)
C33 C32 Ti2 73.8(3)
C36 C32 H32 126.0
C33 C32 H32 126.0
Ti2 C32 H32 120.4
C34 C33 C32 108.0
C34 C33 Ti2 72.7(3)
C32 C33 Ti2 71.4(3)
C34 C33 H33 126.0
C32 C33 H33 126.0
Ti2 C33 H33 121.6
C33 C34 C35 108.0
C33 C34 Ti2 72.6(3)
C35 C34 Ti2 71.4(3)
C33 C34 H34 126.0
C35 C34 H34 126.0
Ti2 C34 H34 121.7
C36 C35 C34 108.0
C36 C35 Ti2 71.6(3)
C34 C35 Ti2 73.7(3)
C36 C35 H35 126.0
C34 C35 H35 126.0
Ti2 C35 H35 120.4
C32 C36 C35 108.0
C32 C36 Ti2 73.1(3)
C35 C36 Ti2 73.1(3)
C32 C36 H36 126.0
C35 C36 H36 126.0
Ti2 C36 H36 119.6
C33' C32' C36' 108.0
C33' C32' Ti2 72.8(3)
C36' C32' Ti2 72.9(3)
C33' C32' H32' 126.0
C36' C32' H32' 126.0
Ti2 C32' H32' 120.1
C32' C33' C34' 108.0
C32' C33' Ti2 72.6(3)
C34' C33' Ti2 73.0(3)
C32' C33' H33' 126.0
C34' C33' H33' 126.0
Ti2 C33' H33' 120.2
C33' C34' C35' 108.0
C33' C34' Ti2 72.5(3)
C35' C34' Ti2 72.8(3)
C33' C34' H34' 126.0
C35' C34' H34' 126.0
Ti2 C34' H34' 120.4
C36' C35' C34' 108.0
C36' C35' Ti2 72.6(3)
C34' C35' Ti2 72.7(3)
C36' C35' H35' 126.0
C34' C35' H35' 126.0
Ti2 C35' H35' 120.5
C35' C36' C32' 108.0
C35' C36' Ti2 72.9(3)
C32' C36' Ti2 72.5(3)
C35' C36' H36' 126.0
C32' C36' H36' 126.0
Ti2 C36' H36' 120.3
C42 C37 C38 119.0(4)
C42 C37 P2 117.0(3)
C38 C37 P2 124.0(3)
C39 C38 C37 120.5(4)
C39 C38 H38 119.8
C37 C38 H38 119.8
C40 C39 C38 120.1(5)
C40 C39 H39 120.0
C38 C39 H39 120.0
C39 C40 C41 119.7(5)
C39 C40 H40 120.1
C41 C40 H40 120.1
C42 C41 C40 120.2(5)
C42 C41 H41 119.9
C40 C41 H41 119.9
C41 C42 C37 120.5(5)
C41 C42 H42 119.7
C37 C42 H42 119.7
C44 C43 C48 119.0(4)
C44 C43 P2 122.9(3)
C48 C43 P2 118.1(4)
C45 C44 C43 120.9(4)
C45 C44 H44 119.6
C43 C44 H44 119.6
C44 C45 C46 119.5(5)
C44 C45 H45 120.3
C46 C45 H45 120.3
C47 C46 C45 120.2(5)
C47 C46 H46 119.9
C45 C46 H46 119.9
C46 C47 C48 121.0(4)
C46 C47 H47 119.5
C48 C47 H47 119.5
C47 C48 C43 119.4(5)
C47 C48 H48 120.3
C43 C48 H48 120.3
C50 C49 C54 120.0(4)
C50 C49 P2 120.2(3)
C54 C49 P2 119.7(3)
O4 C50 C49 120.8(4)
O4 C50 C51 119.3(4)
C49 C50 C51 119.9(4)
C52 C51 C50 117.5(4)
C52 C51 C55 121.1(4)
C50 C51 C55 121.4(4)
C51 C52 C53 123.9(4)
C51 C52 H52 118.1
C53 C52 H52 118.1
C54 C53 C52 117.4(4)
C54 C53 C59 121.8(4)
C52 C53 C59 120.7(4)
C53 C54 C49 121.3(4)
C53 C54 H54 119.4
C49 C54 H54 119.4
C56 C55 C51 110.9(4)
C56 C55 C57 108.3(5)
C51 C55 C57 111.3(4)
C56 C55 C58 110.9(4)
C51 C55 C58 108.1(4)
C57 C55 C58 107.3(4)
C55 C56 H56A 109.5
C55 C56 H56B 109.5
H56A C56 H56B 109.5
C55 C56 H56C 109.5
H56A C56 H56C 109.5
H56B C56 H56C 109.5
C55 C57 H57A 109.5
C55 C57 H57B 109.5
H57A C57 H57B 109.5
C55 C57 H57C 109.5
H57A C57 H57C 109.5
H57B C57 H57C 109.5
C55 C58 H58A 109.5
C55 C58 H58B 109.5
H58A C58 H58B 109.5
C55 C58 H58C 109.5
H58A C58 H58C 109.5
H58B C58 H58C 109.5
C60 C59 C62 107.0(6)
C60 C59 C61 108.4(6)
C62 C59 C61 108.5(6)
C60 C59 C53 114.0(5)
C62 C59 C53 109.7(5)
C61 C59 C53 109.1(5)
C59 C60 H60A 109.5
C59 C60 H60B 109.5
H60A C60 H60B 109.5
C59 C60 H60C 109.5
H60A C60 H60C 109.5
H60B C60 H60C 109.5
C59 C61 H61A 109.5
C59 C61 H61B 109.5
H61A C61 H61B 109.5
C59 C61 H61C 109.5
H61A C61 H61C 109.5
H61B C61 H61C 109.5
C59 C62 H62A 109.5
C59 C62 H62B 109.5
H62A C62 H62B 109.5
C59 C62 H62C 109.5
H62A C62 H62C 109.5
H62B C62 H62C 109.5
C64 C63 C68 120.0
C64 C63 C69 119.8(4)
C68 C63 C69 120.2(4)
C63 C64 C65 120.0
C63 C64 H64 120.0
C65 C64 H64 120.0
C64 C65 C66 120.0
C64 C65 H65 120.0
C66 C65 H65 120.0
C67 C66 C65 120.0
C67 C66 H66 120.0
C65 C66 H66 120.0
C66 C67 C68 120.0
C66 C67 H67 120.0
C68 C67 H67 120.0
C67 C68 C63 120.0
C67 C68 H68 120.0
C63 C68 H68 120.0
C63 C69 H69A 109.5
C63 C69 H69B 109.5
H69A C69 H69B 109.5
C63 C69 H69C 109.5
H69A C69 H69C 109.5
H69B C69 H69C 109.5
C71 C70 C75 120.0
C71 C70 C76 120.5(6)
C75 C70 C76 118.9(6)
C71 C70 H70 120.0
C75 C70 H70 120.0
C76 C70 H70 7.4
C72 C71 C70 120.0
C72 C71 H71 120.0
C70 C71 H71 120.0
C71 C72 C73 120.0
C71 C72 C76' 120.6(5)
C73 C72 C76' 119.4(5)
C71 C72 H72 120.0
C73 C72 H72 120.0
C76' C72 H72 1.3
C74 C73 C72 120.0
C74 C73 H73 120.0
C72 C73 H73 120.0
C73 C74 C75 120.0
C73 C74 H74 120.0
C75 C74 H74 120.0
C74 C75 C70 120.0
C74 C75 H75 120.0
C70 C75 H75 120.0
C70 C76 H76A 109.5
C70 C76 H76B 108.3
H76A C76 H76B 104.1
C70 C76 H76C 113.0
H76A C76 H76C 113.7
H76B C76 H76C 107.7
C72 C76' H76D 108.1
C72 C76' H76E 103.8
H76D C76' H76E 109.1
C72 C76' H76F 107.9
H76D C76' H76F 118.3
H76E C76' H76F 108.6

loop_
_geom_bond_atom_site_label_1
_geom_bond_atom_site_label_2
_geom_bond_distance
Ti1 O2 1.855(3)
Ti1 O1 2.059(3)
Ti1 Cl2 2.3417(13)
Ti1 C3 2.351(5)
Ti1 C2 2.362(5)
Ti1 C4 2.366(5)
Ti1 C1 2.368(5)
Ti1 Cl1 2.3841(13)
Ti1 C5 2.383(5)
Ti2 O4 1.862(3)
Ti2 O3 2.066(3)
Ti2 C33' 2.389(8)
Ti2 Cl4 2.3279(14)
Ti2 C32' 2.388(8)
Ti2 C34' 2.395(7)
Ti2 C35 2.354(7)
Ti2 C36 2.335(7)
Ti2 Cl3 2.3829(14)
Ti2 C36' 2.392(7)
Ti2 C34 2.385(7)
Ti2 C32 2.353(7)
P1 O1 1.509(3)
P1 C18 1.780(4)
P1 C12 1.780(4)
P1 C6 1.799(4)
P2 O3 1.510(3)
P2 C49 1.781(4)
P2 C43 1.793(5)
P2 C37 1.794(4)
O2 C19 1.351(5)
O4 C50 1.347(5)
C1 C5 1.370(7)
C1 C2 1.401(7)
C1 H1 0.9300
C2 C3 1.402(7)
C2 H2 0.9300
C3 C4 1.380(8)
C3 H3 0.9300
C4 C5 1.397(7)
C4 H4 0.9300
C5 H5 0.9300
C6 C11 1.387(6)
C6 C7 1.385(6)
C7 C8 1.391(6)
C7 H7 0.9300
C8 C9 1.369(7)
C8 H8 0.9300
C9 C10 1.355(7)
C9 H9 0.9300
C10 C11 1.390(6)
C10 H10 0.9300
C11 H11 0.9300
C12 C17 1.380(6)
C12 C13 1.399(6)
C13 C14 1.363(6)
C13 H13 0.9300
C14 C15 1.396(6)
C14 H14 0.9300
C15 C16 1.371(7)
C15 H15 0.9300
C16 C17 1.396(6)
C16 H16 0.9300
C17 H17 0.9300
C18 C23 1.391(6)
C18 C19 1.403(6)
C19 C20 1.420(6)
C20 C21 1.392(6)
C20 C24 1.531(6)
C21 C22 1.389(6)
C21 H21 0.9300
C22 C23 1.386(6)
C22 C28 1.525(6)
C23 H23 0.9300
C24 C25 1.532(7)
C24 C27 1.533(6)
C24 C26 1.532(6)
C25 H25A 0.9600
C25 H25B 0.9600
C25 H25C 0.9600
C26 H26A 0.9600
C26 H26B 0.9600
C26 H26C 0.9600
C27 H27A 0.9600
C27 H27B 0.9600
C27 H27C 0.9600
C28 C31 1.524(6)
C28 C30 1.539(7)
C28 C29 1.526(6)
C29 H29A 0.9600
C29 H29B 0.9600
C29 H29C 0.9600
C30 H30A 0.9600
C30 H30B 0.9600
C30 H30C 0.9600
C31 H31A 0.9600
C31 H31B 0.9600
C31 H31C 0.9600
C32 C36 1.4200
C32 C33 1.4200
C32 H32 0.9300
C33 C34 1.4200
C33 H33 0.9300
C34 C35 1.4200
C34 H34 0.9300
C35 C36 1.4200
C35 H35 0.9300
C36 H36 0.9300
C32' C33' 1.4200
C32' C36' 1.4200
C32' H32' 0.9300
C33' C34' 1.4200
C33' H33' 0.9300
C34' C35' 1.4200
C34' H34' 0.9300
C35' C36' 1.4200
C35' H35' 0.9300
C36' H36' 0.9300
C37 C42 1.383(6)
C37 C38 1.393(6)
C38 C39 1.378(6)
C38 H38 0.9300
C39 C40 1.380(7)
C39 H39 0.9300
C40 C41 1.385(7)
C40 H40 0.9300
C41 C42 1.377(6)
C41 H41 0.9300
C42 H42 0.9300
C43 C44 1.382(6)
C43 C48 1.398(6)
C44 C45 1.382(7)
C44 H44 0.9300
C45 C46 1.378(7)
C45 H45 0.9300
C46 C47 1.370(7)
C46 H46 0.9300
C47 C48 1.378(7)
C47 H47 0.9300
C48 H48 0.9300
C49 C50 1.399(6)
C49 C54 1.407(6)
C50 C51 1.407(6)
C51 C52 1.391(6)
C51 C55 1.539(6)
C52 C53 1.395(6)
C52 H52 0.9300
C53 C54 1.374(6)
C53 C59 1.530(7)
C54 H54 0.9300
C55 C56 1.528(7)
C55 C57 1.540(6)
C55 C58 1.550(6)
C56 H56A 0.9600
C56 H56B 0.9600
C56 H56C 0.9600
C57 H57A 0.9600
C57 H57B 0.9600
C57 H57C 0.9600
C58 H58A 0.9600
C58 H58B 0.9600
C58 H58C 0.9600
C59 C60 1.482(8)
C59 C62 1.492(9)
C59 C61 1.524(10)
C60 H60A 0.9600
C60 H60B 0.9600
C60 H60C 0.9600
C61 H61A 0.9600
C61 H61B 0.9600
C61 H61C 0.9600
C62 H62A 0.9600
C62 H62B 0.9600
C62 H62C 0.9600
C63 C64 1.3900
C63 C68 1.3900
C63 C69 1.451(5)
C64 C65 1.3900
C64 H64 0.9300
C65 C66 1.3900
C65 H65 0.9300
C66 C67 1.3900
C66 H66 0.9300
C67 C68 1.3900
C67 H67 0.9300
C68 H68 0.9300
C69 H69A 0.9600
C69 H69B 0.9600
C69 H69C 0.9600
C70 C71 1.3900
C70 C75 1.3900
C70 C76 1.467(6)
C70 H70 0.9300
C71 C72 1.3900
C71 H71 0.9300
C72 C73 1.3900
C72 C76' 1.453(6)
C72 H72 0.9300
C73 C74 1.3900
C73 H73 0.9300
C74 C75 1.3900
C74 H74 0.9300
C75 H75 0.9300
C76 H76A 0.9597
C76 H76B 1.0274
C76 H76C 0.9127
C76' H76D 0.9093
C76' H76E 1.0132
C76' H76F 0.9164
